data_1571523
loop_
_publ_author_name
'Yoshida, Isshin'
'Kikukawa, Yuji'
'Mitsuhashi, Ryoji'
'Hayashi, Yoshihito'

_publ_section_title
;
 Reactivity control of nitrate-incorporating octadecavanadates by changing
 the oxidation state and metal substitution.
;
_journal_issue 22
_journal_name_full Nanoscale
_journal_page_first 10584
_journal_page_last 10589
_journal_paper_doi 10.1039/d4nr01243g
_journal_volume 16
_journal_year 2024
_chemical_formula_sum 'C54 H121 N8 O49 V18'
_chemical_formula_weight 2583.50
_space_group_crystal_system orthorhombic
_space_group_IT_number 18
_space_group_name_Hall 'P 2 2ab'
_space_group_name_H-M_alt 'P 21 21 2'
_atom_sites_solution_hydrogens geom
_audit_creation_method SHELXL-2017/1
_audit_update_record
;
2024-03-18 deposited with the CCDC.	2024-04-30 downloaded from the CCDC.
;
_cell_angle_alpha 90
_cell_angle_beta 90
_cell_angle_gamma 90
_cell_formula_units_Z 2
_cell_length_a 14.9504(3)
_cell_length_b 16.4998(3)
_cell_length_c 19.5731(3)
_cell_measurement_reflns_used 33978
_cell_measurement_temperature 83(2)
_cell_measurement_theta_max 30.5950
_cell_measurement_theta_min 2.0850
_cell_volume 4828.27(15)
_computing_cell_refinement 'CrysAlisPro 1.171.41.115a (Rigaku OD, 2021)'
_computing_data_collection 'CrystalClear (Rigaku/MSC Inc., 2006)'
_computing_data_reduction 'CrysAlisPro 1.171.41.115a (Rigaku OD, 2021)'
_computing_structure_refinement 'SHELXL-2017/1 (Sheldrick, 2017)'
_computing_structure_solution !SHELXS-2013/1'
_diffrn_ambient_temperature 83(2)
_diffrn_detector_area_resol_mean 14.4613
_diffrn_measured_fraction_theta_full 0.998
_diffrn_measured_fraction_theta_max 0.919
_diffrn_measurement_device_type 'Mercury (2x2 bin mode)'
_diffrn_measurement_method dtprofit.ref
_diffrn_radiation_monochromator 'Graphite Monochromator'
_diffrn_radiation_type MoK\a
_diffrn_radiation_wavelength 0.71073
_diffrn_reflns_av_R_equivalents 0.0557
_diffrn_reflns_av_unetI/netI 0.0364
_diffrn_reflns_Laue_measured_fraction_full 0.998
_diffrn_reflns_Laue_measured_fraction_max 0.919
_diffrn_reflns_limit_h_max 20
_diffrn_reflns_limit_h_min -20
_diffrn_reflns_limit_k_max 23
_diffrn_reflns_limit_k_min -20
_diffrn_reflns_limit_l_max 26
_diffrn_reflns_limit_l_min -26
_diffrn_reflns_number 48442
_diffrn_reflns_point_group_measured_fraction_full 0.999
_diffrn_reflns_point_group_measured_fraction_max 0.876
_diffrn_reflns_theta_full 25.242
_diffrn_reflns_theta_max 30.332
_diffrn_reflns_theta_min 2.112
_diffrn_source 'Rotating Anode'
_exptl_absorpt_coefficient_mu 1.742
_exptl_absorpt_correction_T_max 1.00000
_exptl_absorpt_correction_T_min 0.77860
_exptl_absorpt_correction_type multi-scan
_exptl_absorpt_process_details
;
CrysAlisPro 1.171.41.115a (Rigaku Oxford Diffraction, 2021)
Empirical absorption correction using spherical harmonics,
implemented in SCALE3 ABSPACK scaling algorithm.
;
_exptl_crystal_colour brown
_exptl_crystal_density_diffrn 1.777
_exptl_crystal_density_meas ?
_exptl_crystal_description block
_exptl_crystal_F_000 2614
_exptl_crystal_size_max 0.200
_exptl_crystal_size_mid 0.200
_exptl_crystal_size_min 0.200
_refine_diff_density_max 0.847
_refine_diff_density_min -0.767
_refine_diff_density_rms 0.124
_refine_ls_abs_structure_details
;
 Flack x determined using 4743 quotients [(I+)-(I-)]/[(I+)+(I-)]
 (Parsons, Flack and Wagner, Acta Cryst. B69 (2013) 249-259).
;
_refine_ls_abs_structure_Flack -0.030(8)
_refine_ls_extinction_method none
_refine_ls_goodness_of_fit_ref 1.053
_refine_ls_hydrogen_treatment constr
_refine_ls_matrix_type full
_refine_ls_number_parameters 630
_refine_ls_number_reflns 12733
_refine_ls_number_restraints 66
_refine_ls_restrained_S_all 1.065
_refine_ls_R_factor_all 0.0424
_refine_ls_R_factor_gt 0.0362
_refine_ls_shift/su_max 0.001
_refine_ls_shift/su_mean 0.000
_refine_ls_structure_factor_coef Fsqd
_refine_ls_weighting_details 'w=1/[\s^2^(Fo^2^)+(0.0617P)^2^+4.5985P] where P=(Fo^2^+2Fc^2^)/3'
_refine_ls_weighting_scheme calc
_refine_ls_wR_factor_gt 0.0977
_refine_ls_wR_factor_ref 0.1020
_reflns_Friedel_coverage 0.745
_reflns_Friedel_fraction_full 1.000
_reflns_Friedel_fraction_max 0.825
_reflns_number_gt 11780
_reflns_number_total 12733
_reflns_threshold_expression 'I > 2\s(I)'
_cod_data_source_file d4nr01243g2.cif
_cod_data_source_block shelx
_cod_depositor_comments
;
The following automatic conversions were performed:

data item '_exptl_crystal_density_meas' value 'none' was changed to
'?' -- the value is perceived as not measured.

Automatic conversion script
Id: cif_fix_values 8170 2020-07-09 18:12:32Z antanas 

 Adding full bibliography for 1571523.cif.
;
_cod_original_cell_volume 4828.26(15)
_cod_database_code 1571523
_shelx_shelxl_version_number 2017/1
_shelx_space_group_comment
;
The symmetry employed for this shelxl refinement is uniquely defined
by the following loop, which should always be used as a source of
symmetry information in preference to the above space-group names.
They are only intended as comments.
;
_shelx_estimated_absorpt_t_min 0.722
_shelx_estimated_absorpt_t_max 0.722

loop_
_space_group_symop_operation_xyz
'x, y, z'
'-x, -y, z'
'-x+1/2, y+1/2, -z'
'x+1/2, -y+1/2, -z'

loop_
_atom_site_label
_atom_site_type_symbol
_atom_site_fract_x
_atom_site_fract_y
_atom_site_fract_z
_atom_site_U_iso_or_equiv
_atom_site_adp_type
_atom_site_occupancy
_atom_site_site_symmetry_order
_atom_site_calc_flag
_atom_site_refinement_flags_posn
_atom_site_refinement_flags_adp
_atom_site_refinement_flags_occupancy
_atom_site_disorder_assembly
_atom_site_disorder_group
C201 C 0.4983(4) 0.2228(3) 0.2054(2) 0.0288(10) Uani 1 1 d . . . . .
H20A H 0.435304 0.206473 0.212737 0.035 Uiso 1 1 calc R U . . .
H20B H 0.511108 0.268622 0.236548 0.035 Uiso 1 1 calc R U . . .
C202 C 0.5585(4) 0.1521(3) 0.2245(3) 0.0356(11) Uani 1 1 d . . . . .
H20C H 0.537445 0.102908 0.200544 0.043 Uiso 1 1 calc R U . . .
H20D H 0.620026 0.163768 0.208508 0.043 Uiso 1 1 calc R U . . .
C203 C 0.5611(4) 0.1353(4) 0.3006(3) 0.0369(12) Uani 1 1 d . . . . .
H20E H 0.604409 0.091200 0.309620 0.044 Uiso 1 1 calc R U . . .
H20F H 0.582495 0.184393 0.324699 0.044 Uiso 1 1 calc R U . . .
C204 C 0.4717(4) 0.1116(4) 0.3291(3) 0.0455(14) Uani 1 1 d . . . . .
H20G H 0.477218 0.101456 0.378211 0.068 Uiso 1 1 calc R U . . .
H20H H 0.428747 0.155506 0.321305 0.068 Uiso 1 1 calc R U . . .
H20I H 0.450670 0.062273 0.306220 0.068 Uiso 1 1 calc R U . . .
C205 C 0.4866(4) 0.1821(3) 0.0852(2) 0.0329(11) Uani 1 1 d . . . . .
H20J H 0.428329 0.159292 0.099482 0.039 Uiso 1 1 calc R U . . .
H20K H 0.532213 0.139340 0.091842 0.039 Uiso 1 1 calc R U . . .
C206 C 0.4816(8) 0.2011(4) 0.0098(3) 0.070(3) Uani 1 1 d . . . . .
H20L H 0.429162 0.236197 0.000918 0.085 Uiso 1 1 calc R U . . .
H20M H 0.535959 0.230927 -0.004219 0.085 Uiso 1 1 calc R U . . .
C207 C 0.4735(6) 0.1247(4) -0.0317(3) 0.0544(19) Uani 1 1 d . . . . .
H20N H 0.529133 0.092824 -0.025999 0.065 Uiso 1 1 calc R U . . .
H20O H 0.468796 0.139716 -0.080511 0.065 Uiso 1 1 calc R U . . .
C208 C 0.3951(5) 0.0717(5) -0.0135(4) 0.060(2) Uani 1 1 d . . . . .
H20P H 0.395022 0.023570 -0.042799 0.090 Uiso 1 1 calc R U . . .
H20Q H 0.399896 0.055001 0.034461 0.090 Uiso 1 1 calc R U . . .
H20R H 0.339437 0.101988 -0.020161 0.090 Uiso 1 1 calc R U . . .
C209 C 0.4475(3) 0.3232(3) 0.1198(3) 0.0294(10) Uani 1 1 d . . . . .
H20S H 0.462748 0.366059 0.153228 0.035 Uiso 1 1 calc R U . . .
H20T H 0.460511 0.344940 0.073738 0.035 Uiso 1 1 calc R U . . .
C210 C 0.3499(4) 0.3075(4) 0.1244(4) 0.0495(17) Uani 1 1 d . . . . .
H21A H 0.336547 0.281259 0.168709 0.059 Uiso 1 1 calc R U . . .
H21B H 0.332360 0.269460 0.087627 0.059 Uiso 1 1 calc R U . . .
C211 C 0.2950(4) 0.3839(3) 0.1181(3) 0.0348(11) Uani 1 1 d . . . . .
H21C H 0.311958 0.421017 0.155703 0.042 Uiso 1 1 calc R U . . .
H21D H 0.310617 0.410891 0.074563 0.042 Uiso 1 1 calc R U . . .
C212 C 0.1968(5) 0.3716(4) 0.1202(6) 0.076(3) Uani 1 1 d . . . . .
H21E H 0.166608 0.424041 0.115811 0.114 Uiso 1 1 calc R U . . .
H21F H 0.178813 0.336226 0.082372 0.114 Uiso 1 1 calc R U . . .
H21G H 0.180157 0.346374 0.163678 0.114 Uiso 1 1 calc R U . . .
C213 C 0.6041(4) 0.2805(3) 0.1181(3) 0.0350(11) Uani 1 1 d . . . . .
H21H H 0.643366 0.232332 0.115485 0.042 Uiso 1 1 calc R U . . .
H21I H 0.604874 0.306712 0.072544 0.042 Uiso 1 1 calc R U . . .
C214 C 0.6439(4) 0.3387(3) 0.1688(3) 0.0368(12) Uani 1 1 d . . . . .
H21J H 0.647389 0.312475 0.214195 0.044 Uiso 1 1 calc R U . . .
H21K H 0.605155 0.387070 0.172795 0.044 Uiso 1 1 calc R U . . .
C215 C 0.7369(4) 0.3642(4) 0.1461(4) 0.0444(14) Uani 1 1 d . . . . .
H21L H 0.732110 0.395086 0.102892 0.053 Uiso 1 1 calc R U . . .
H21M H 0.773056 0.315100 0.136897 0.053 Uiso 1 1 calc R U . . .
C216 C 0.7849(5) 0.4161(4) 0.1991(4) 0.0534(17) Uani 1 1 d . . . . .
H21N H 0.844350 0.430812 0.181993 0.080 Uiso 1 1 calc R U . . .
H21O H 0.750176 0.465398 0.207698 0.080 Uiso 1 1 calc R U . . .
H21P H 0.791135 0.385387 0.241713 0.080 Uiso 1 1 calc R U . . .
C101 C 0.1945(4) 0.1662(4) 0.5218(3) 0.0380(12) Uani 1 1 d . . . . .
H10A H 0.147572 0.184264 0.489511 0.046 Uiso 1 1 calc R U . . .
H10B H 0.220097 0.115246 0.503592 0.046 Uiso 1 1 calc R U . . .
C102 C 0.1507(5) 0.1480(4) 0.5900(3) 0.0508(16) Uani 1 1 d . . . . .
H10C H 0.104600 0.106447 0.583806 0.076 Uiso 1 1 calc R U . . .
H10D H 0.195994 0.128326 0.622167 0.076 Uiso 1 1 calc R U . . .
H10E H 0.123289 0.197514 0.608051 0.076 Uiso 1 1 calc R U . . .
C103 C 0.2340(4) 0.3090(4) 0.5541(3) 0.0431(14) Uani 1 1 d . . . . .
H10F H 0.221478 0.299910 0.603176 0.052 Uiso 1 1 calc R U . . .
H10G H 0.282619 0.349617 0.551113 0.052 Uiso 1 1 calc R U . . .
C104 C 0.1507(6) 0.3448(4) 0.5213(4) 0.0579(19) Uani 1 1 d . . . . .
H10H H 0.134659 0.395355 0.544608 0.087 Uiso 1 1 calc R U . . .
H10I H 0.162459 0.356024 0.472950 0.087 Uiso 1 1 calc R U . . .
H10J H 0.101144 0.306177 0.525160 0.087 Uiso 1 1 calc R U . . .
C105 C 0.3437(5) 0.2028(5) 0.5692(5) 0.068(3) Uani 1 1 d . . . . .
H10K H 0.319768 0.192440 0.615572 0.082 Uiso 1 1 calc R U . . .
H10L H 0.387721 0.247391 0.572805 0.082 Uiso 1 1 calc R U . . .
C106 C 0.3924(7) 0.1256(8) 0.5439(8) 0.138(7) Uani 1 1 d . . . . .
H10M H 0.440499 0.111698 0.575802 0.207 Uiso 1 1 calc R U . . .
H10N H 0.349709 0.080613 0.541318 0.207 Uiso 1 1 calc R U . . .
H10O H 0.417744 0.135630 0.498498 0.207 Uiso 1 1 calc R U . . .
C107 C 0.2972(6) 0.2407(6) 0.4502(4) 0.073(3) Uani 1 1 d . . . . .
H10P H 0.245552 0.259402 0.422815 0.088 Uiso 1 1 calc R U . . .
H10Q H 0.316293 0.187543 0.431868 0.088 Uiso 1 1 calc R U . . .
C108 C 0.3738(9) 0.3010(9) 0.4416(5) 0.130(6) Uani 1 1 d . . . . .
H10R H 0.389570 0.305230 0.393183 0.194 Uiso 1 1 calc R U . . .
H10S H 0.355025 0.354294 0.458591 0.194 Uiso 1 1 calc R U . . .
H10T H 0.425840 0.282360 0.467653 0.194 Uiso 1 1 calc R U . . .
N51 N 0.000000 0.000000 0.2253(3) 0.0286(12) Uani 1 2 d S T P . .
N201 N 0.5088(3) 0.2517(2) 0.13231(18) 0.0219(7) Uani 1 1 d . . . . .
N101 N 0.2677(3) 0.2298(4) 0.5234(3) 0.0450(13) Uani 1 1 d . . . . .
O13 O 0.0531(2) -0.17196(19) 0.28297(14) 0.0185(6) Uani 1 1 d . . . . .
O21 O -0.2006(2) 0.08304(18) 0.32438(14) 0.0181(6) Uani 1 1 d . . . . .
O51 O -0.0674(5) -0.0299(5) 0.2205(7) 0.048(3) Uani 0.5 1 d . . P . .
O52 O 0.0410(8) 0.0100(6) 0.2825(5) 0.063(3) Uani 0.5 1 d . . P . .
O53 O 0.0457(9) 0.0248(6) 0.1736(7) 0.065(4) Uani 0.5 1 d . . P . .
O1 O 0.000000 0.000000 -0.0708(2) 0.0216(9) Uani 1 2 d S T P . .
O2 O 0.0819(2) 0.08192(18) 0.02641(15) 0.0205(6) Uani 1 1 d . . . . .
O3 O 0.0877(2) -0.07235(17) 0.04092(14) 0.0186(6) Uani 1 1 d . . . . .
O4 O 0.2162(2) 0.18084(19) 0.03934(15) 0.0238(6) Uani 1 1 d . . . . .
O5 O 0.2219(2) 0.13640(18) 0.17383(14) 0.0188(6) Uani 1 1 d . . . . .
O6 O 0.2109(2) 0.01934(17) 0.09815(14) 0.0188(6) Uani 1 1 d . . . . .
O7 O 0.3763(2) 0.0322(2) 0.16774(16) 0.0237(6) Uani 1 1 d . . . . .
O8 O 0.2393(2) -0.14722(19) 0.06483(15) 0.0236(6) Uani 1 1 d . . . . .
O9 O 0.2383(2) -0.07618(18) 0.19309(14) 0.0187(6) Uani 1 1 d . . . . .
O10 O 0.1048(2) -0.15246(18) 0.16669(14) 0.0190(6) Uani 1 1 d . . . . .
O11 O 0.2285(2) -0.22300(18) 0.26467(15) 0.0210(6) Uani 1 1 d . . . . .
O12 O 0.0283(2) -0.30262(18) 0.19024(16) 0.0233(6) Uani 1 1 d . . . . .
O14 O -0.0682(2) -0.19175(18) 0.12483(14) 0.0189(6) Uani 1 1 d . . . . .
O15 O -0.0999(2) -0.21060(19) 0.25519(14) 0.0190(6) Uani 1 1 d . . . . .
O16 O -0.0441(2) -0.25972(19) 0.38466(16) 0.0230(6) Uani 1 1 d . . . . .
O17 O -0.2801(2) -0.22929(19) 0.28303(16) 0.0237(6) Uani 1 1 d . . . . .
O18 O -0.1595(2) -0.12899(17) 0.35125(14) 0.0178(5) Uani 1 1 d . . . . .
O19 O -0.2591(2) -0.05614(18) 0.27409(14) 0.0184(6) Uani 1 1 d . . . . .
O20 O -0.2957(2) -0.02611(19) 0.41044(15) 0.0221(6) Uani 1 1 d . . . . .
O22 O -0.0009(2) -0.10967(18) 0.41034(14) 0.0190(6) Uani 1 1 d . . . . .
O23 O -0.1249(2) -0.00025(19) 0.42491(14) 0.0187(6) Uani 1 1 d . . . . .
O24 O 0.000000 0.000000 0.5255(2) 0.0230(9) Uani 1 2 d S T P . .
V1 V 0.000000 0.000000 0.01016(5) 0.01752(19) Uani 1 2 d S T P . .
V2 V 0.000000 0.000000 0.44393(5) 0.01724(19) Uani 1 2 d S T P . .
V3 V 0.15444(5) 0.12492(4) 0.08564(3) 0.01789(14) Uani 1 1 d . . . . .
V4 V 0.27166(5) 0.02882(4) 0.18396(3) 0.01747(14) Uani 1 1 d . . . . .
V5 V 0.16859(5) -0.09044(4) 0.10245(3) 0.01681(14) Uani 1 1 d . . . . .
V6 V 0.17055(5) -0.14241(4) 0.25642(3) 0.01583(14) Uani 1 1 d . . . . .
V7 V 0.00110(5) -0.20982(4) 0.19424(3) 0.01706(14) Uani 1 1 d . . . . .
V8 V -0.04031(5) -0.17297(4) 0.34844(3) 0.01659(14) Uani 1 1 d . . . . .
V9 V -0.20672(5) -0.16223(4) 0.26545(3) 0.01759(14) Uani 1 1 d . . . . .
V10 V -0.20627(5) -0.02001(4) 0.36598(3) 0.01634(14) Uani 1 1 d . . . . .
N21 N 0.5474(16) 0.5462(10) 0.3099(10) 0.097(7) Uani 0.5 1 d D U P A -3
C21 C 0.506(3) 0.490(2) 0.2957(12) 0.136(10) Uani 0.5 1 d D U P A -3
C22 C 0.447(2) 0.4168(14) 0.2917(11) 0.118(9) Uani 0.5 1 d D U P A -3
H22A H 0.445439 0.396709 0.244632 0.177 Uiso 0.5 1 calc R U P A -3
H22B H 0.470192 0.374401 0.321923 0.177 Uiso 0.5 1 calc R U P A -3
H22C H 0.385992 0.431261 0.306072 0.177 Uiso 0.5 1 calc R U P A -3
C11 C 0.1612(16) 0.4393(13) 0.3315(7) 0.205(9) Uani 1 1 d D U . . .
N11 N 0.2190(19) 0.4501(19) 0.3636(11) 0.235(10) Uani 0.73(2) 1 d D U P B 1
C12 C 0.0906(12) 0.4131(8) 0.2878(8) 0.189(10) Uani 0.73(2) 1 d D U P B 1
H12A H 0.112370 0.410246 0.240667 0.284 Uiso 0.73(2) 1 calc R U P B 1
H12B H 0.040839 0.451720 0.290441 0.284 Uiso 0.73(2) 1 calc R U P B 1
H12C H 0.069934 0.359450 0.302318 0.284 Uiso 0.73(2) 1 calc R U P B 1
N31 N 0.170(5) 0.402(3) 0.2839(19) 0.197(11) Uani 0.27(2) 1 d D U P B 2
C32 C 0.222(2) 0.500(2) 0.3590(18) 0.227(13) Uani 0.27(2) 1 d D U P B 2
H32A H 0.274367 0.504514 0.329548 0.341 Uiso 0.27(2) 1 calc R U P B 2
H32B H 0.240170 0.484325 0.405133 0.341 Uiso 0.27(2) 1 calc R U P B 2
H32C H 0.190953 0.552609 0.360881 0.341 Uiso 0.27(2) 1 calc R U P B 2

loop_
_atom_site_aniso_label
_atom_site_aniso_U_11
_atom_site_aniso_U_22
_atom_site_aniso_U_33
_atom_site_aniso_U_23
_atom_site_aniso_U_13
_atom_site_aniso_U_12
C201 0.037(3) 0.025(2) 0.025(2) 0.0013(17) 0.0030(19) -0.005(2)
C202 0.031(3) 0.035(3) 0.041(3) 0.007(2) -0.005(2) -0.007(2)
C203 0.029(3) 0.040(3) 0.042(3) 0.004(2) -0.006(2) -0.002(2)
C204 0.036(3) 0.053(4) 0.048(3) 0.003(3) -0.004(2) 0.003(3)
C205 0.047(3) 0.022(2) 0.030(2) 0.0009(18) 0.008(2) -0.008(2)
C206 0.147(9) 0.037(3) 0.028(3) 0.003(2) 0.009(4) -0.029(4)
C207 0.099(6) 0.042(3) 0.022(2) -0.002(2) 0.010(3) -0.018(4)
C208 0.051(4) 0.070(5) 0.059(4) -0.032(4) 0.000(3) -0.009(4)
C209 0.033(3) 0.023(2) 0.032(2) 0.0012(18) -0.0010(19) -0.005(2)
C210 0.028(3) 0.027(3) 0.093(5) 0.010(3) -0.018(3) -0.002(2)
C211 0.036(3) 0.027(2) 0.042(3) -0.001(2) 0.001(2) -0.001(2)
C212 0.030(3) 0.035(3) 0.163(10) 0.017(5) -0.021(5) 0.003(3)
C213 0.032(3) 0.031(3) 0.042(3) -0.001(2) 0.009(2) -0.009(2)
C214 0.031(3) 0.028(2) 0.052(3) 0.005(2) -0.004(2) -0.004(2)
C215 0.034(3) 0.034(3) 0.065(4) 0.009(3) -0.001(3) -0.007(2)
C216 0.045(4) 0.029(3) 0.086(5) 0.008(3) -0.017(3) -0.008(3)
C101 0.029(3) 0.048(3) 0.037(3) -0.019(2) -0.005(2) -0.005(2)
C102 0.057(4) 0.052(4) 0.043(3) -0.016(3) -0.001(3) -0.009(3)
C103 0.042(3) 0.049(3) 0.038(3) -0.021(2) -0.004(2) -0.012(3)
C104 0.086(6) 0.043(3) 0.045(3) -0.010(3) -0.014(4) -0.006(4)
C105 0.033(3) 0.085(5) 0.087(5) -0.055(5) -0.027(3) 0.016(4)
C106 0.061(6) 0.141(11) 0.211(14) -0.131(11) -0.075(8) 0.049(7)
C107 0.085(6) 0.090(6) 0.045(3) -0.042(4) 0.029(4) -0.053(5)
C108 0.147(11) 0.166(12) 0.076(6) -0.074(7) 0.065(7) -0.118(10)
N51 0.040(4) 0.013(2) 0.032(3) 0.000 0.000 0.006(2)
N201 0.0225(19) 0.0188(17) 0.0243(16) 0.0019(13) 0.0031(15) -0.0045(15)
N101 0.032(2) 0.065(4) 0.038(2) -0.030(2) -0.0023(19) -0.009(2)
O13 0.0188(14) 0.0205(14) 0.0163(12) -0.0005(10) -0.0002(10) -0.0045(12)
O21 0.0211(14) 0.0176(13) 0.0157(12) 0.0001(10) -0.0016(10) -0.0030(11)
O51 0.018(4) 0.025(4) 0.102(8) 0.019(5) -0.016(5) -0.012(3)
O52 0.098(8) 0.032(5) 0.060(5) -0.017(4) -0.049(5) 0.016(5)
O53 0.075(8) 0.036(5) 0.084(7) 0.028(5) 0.055(7) 0.020(5)
O1 0.035(2) 0.0161(19) 0.0134(17) 0.000 0.000 0.0007(18)
O2 0.0305(17) 0.0123(13) 0.0189(13) -0.0001(10) -0.0003(12) 0.0005(12)
O3 0.0249(16) 0.0151(14) 0.0159(13) 0.0006(10) 0.0009(11) 0.0000(12)
O4 0.0314(17) 0.0186(14) 0.0216(14) 0.0030(11) 0.0068(12) -0.0032(13)
O5 0.0223(15) 0.0167(13) 0.0173(12) 0.0004(10) 0.0018(11) -0.0011(12)
O6 0.0251(15) 0.0154(13) 0.0161(12) 0.0015(10) 0.0004(11) -0.0003(12)
O7 0.0240(16) 0.0231(15) 0.0241(14) 0.0014(12) 0.0048(12) -0.0038(13)
O8 0.0298(17) 0.0199(15) 0.0211(14) -0.0006(11) 0.0017(12) 0.0041(13)
O9 0.0221(15) 0.0192(14) 0.0148(12) 0.0011(10) 0.0026(11) -0.0017(12)
O10 0.0238(15) 0.0177(13) 0.0154(12) 0.0033(10) 0.0004(11) -0.0030(12)
O11 0.0255(16) 0.0184(14) 0.0190(13) 0.0005(11) 0.0008(12) 0.0007(12)
O12 0.0329(17) 0.0156(14) 0.0213(14) 0.0010(11) -0.0028(12) -0.0007(13)
O14 0.0217(14) 0.0172(14) 0.0179(13) 0.0002(10) -0.0012(11) 0.0003(12)
O15 0.0205(14) 0.0181(14) 0.0185(13) 0.0001(11) -0.0016(11) -0.0026(12)
O16 0.0268(17) 0.0181(14) 0.0239(14) 0.0047(11) -0.0007(12) -0.0031(13)
O17 0.0230(16) 0.0222(15) 0.0259(15) 0.0035(11) -0.0029(12) -0.0071(13)
O18 0.0198(14) 0.0188(13) 0.0148(12) 0.0004(10) -0.0017(11) -0.0014(12)
O19 0.0216(15) 0.0184(14) 0.0153(12) 0.0002(10) -0.0010(11) -0.0018(11)
O20 0.0210(15) 0.0232(15) 0.0222(14) 0.0008(11) -0.0006(11) -0.0036(13)
O22 0.0182(14) 0.0210(14) 0.0177(12) -0.0001(10) -0.0010(11) -0.0027(12)
O23 0.0203(15) 0.0179(13) 0.0179(12) 0.0003(11) 0.0000(10) -0.0027(12)
O24 0.022(2) 0.032(2) 0.0150(17) 0.000 0.000 -0.0036(19)
V1 0.0273(5) 0.0128(4) 0.0124(4) 0.000 0.000 0.0020(4)
V2 0.0196(5) 0.0205(5) 0.0116(4) 0.000 0.000 -0.0036(4)
V3 0.0245(4) 0.0135(3) 0.0157(3) 0.0014(2) 0.0035(2) -0.0015(3)
V4 0.0194(3) 0.0164(3) 0.0166(3) 0.0006(2) 0.0029(2) -0.0029(3)
V5 0.0229(4) 0.0134(3) 0.0141(3) 0.0004(2) 0.0017(3) 0.0005(3)
V6 0.0198(3) 0.0140(3) 0.0138(3) 0.0008(2) 0.0004(2) -0.0006(3)
V7 0.0222(3) 0.0127(3) 0.0162(3) -0.0004(2) -0.0013(3) -0.0014(3)
V8 0.0197(3) 0.0151(3) 0.0150(3) 0.0021(2) -0.0003(2) -0.0028(3)
V9 0.0202(3) 0.0157(3) 0.0169(3) 0.0011(2) -0.0021(2) -0.0043(3)
V10 0.0179(3) 0.0168(3) 0.0142(3) 0.0005(2) 0.0002(2) -0.0024(3)
N21 0.16(2) 0.058(11) 0.071(10) 0.019(9) 0.045(12) 0.009(12)
C21 0.20(2) 0.132(19) 0.081(11) -0.016(16) 0.055(16) 0.028(17)
C22 0.17(2) 0.078(14) 0.103(15) -0.046(12) 0.024(15) -0.075(14)
C11 0.36(2) 0.186(13) 0.070(8) 0.042(9) -0.042(11) -0.155(15)
N11 0.36(3) 0.222(16) 0.117(12) 0.068(13) -0.065(14) -0.172(17)
C12 0.37(3) 0.121(12) 0.082(9) 0.038(9) -0.061(14) -0.170(15)
N31 0.36(3) 0.148(16) 0.085(14) 0.038(14) -0.063(18) -0.179(19)
C32 0.38(3) 0.19(2) 0.115(19) 0.06(2) -0.06(2) -0.18(2)

loop_
_atom_type_symbol
_atom_type_description
_atom_type_scat_dispersion_real
_atom_type_scat_dispersion_imag
_atom_type_scat_source
C C 0.0033 0.0016 'International Tables Vol C Tables 4.2.6.8 and 6.1.1.4'
H H 0.0000 0.0000 'International Tables Vol C Tables 4.2.6.8 and 6.1.1.4'
N N 0.0061 0.0033 'International Tables Vol C Tables 4.2.6.8 and 6.1.1.4'
O O 0.0106 0.0060 'International Tables Vol C Tables 4.2.6.8 and 6.1.1.4'
V V 0.3005 0.5294 'International Tables Vol C Tables 4.2.6.8 and 6.1.1.4'

loop_
_geom_angle_atom_site_label_1
_geom_angle_atom_site_label_2
_geom_angle_atom_site_label_3
_geom_angle
_geom_angle_site_symmetry_1
_geom_angle_site_symmetry_3
_geom_angle_publ_flag
N201 C201 C202 114.3(4) . . ?
C203 C202 C201 113.4(5) . . ?
C204 C203 C202 113.0(5) . . ?
N201 C205 C206 116.8(4) . . ?
C207 C206 C205 111.0(5) . . ?
C206 C207 C208 114.9(6) . . ?
C210 C209 N201 116.7(4) . . ?
C209 C210 C211 112.6(5) . . ?
C212 C211 C210 114.9(5) . . ?
C214 C213 N201 116.6(4) . . ?
C213 C214 C215 110.3(5) . . ?
C214 C215 C216 112.8(6) . . ?
C102 C101 N101 115.5(5) . . ?
C104 C103 N101 115.9(5) . . ?
N101 C105 C106 113.9(6) . . ?
N101 C107 C108 113.7(6) . . ?
O51 N51 O51 170.4(15) . 2 ?
O51 N51 O52 65.8(9) . 2 ?
O51 N51 O52 123.7(11) 2 2 ?
O51 N51 O52 123.7(11) . . ?
O51 N51 O52 65.8(9) 2 . ?
O52 N51 O52 59.1(12) 2 . ?
O51 N51 O53 47.2(8) . 2 ?
O51 N51 O53 123.2(13) 2 2 ?
O52 N51 O53 113.0(9) 2 2 ?
O52 N51 O53 167.7(8) . 2 ?
O51 N51 O53 123.2(13) . . ?
O51 N51 O53 47.2(8) 2 . ?
O52 N51 O53 167.7(8) 2 . ?
O52 N51 O53 113.0(9) . . ?
O53 N51 O53 76.4(15) 2 . ?
C205 N201 C209 111.1(4) . . ?
C205 N201 C201 108.4(3) . . ?
C209 N201 C201 109.6(4) . . ?
C205 N201 C213 109.3(4) . . ?
C209 N201 C213 107.0(4) . . ?
C201 N201 C213 111.5(4) . . ?
C107 N101 C105 112.1(6) . . ?
C107 N101 C101 105.9(4) . . ?
C105 N101 C101 110.5(6) . . ?
C107 N101 C103 111.6(6) . . ?
C105 N101 C103 105.5(4) . . ?
C101 N101 C103 111.3(5) . . ?
V8 O13 V6 150.49(17) . . ?
V8 O13 V7 107.33(14) . . ?
V6 O13 V7 101.65(13) . . ?
V6 O21 V10 149.59(18) 2 . ?
O53 O51 N51 75.2(10) 2 . ?
O53 O51 O52 138.1(12) 2 2 ?
N51 O51 O52 63.0(8) . 2 ?
O52 O52 N51 60.4(6) 2 . ?
O52 O52 O51 110.8(6) 2 2 ?
N51 O52 O51 51.2(5) . 2 ?
O51 O53 N51 57.6(7) 2 . ?
O51 O53 O53 109.1(9) 2 2 ?
N51 O53 O53 51.8(7) . 2 ?
V3 O2 V1 145.58(18) . . ?
V5 O3 V1 145.28(18) . . ?
V9 O5 V4 99.13(13) 2 . ?
V9 O5 V3 142.21(18) 2 . ?
V4 O5 V3 101.22(13) . . ?
V4 O6 V5 101.23(13) . . ?
V4 O6 V3 104.02(13) . . ?
V5 O6 V3 134.85(18) . . ?
V4 O9 V6 138.26(17) . . ?
V4 O9 V5 99.37(13) . . ?
V6 O9 V5 102.77(14) . . ?
V5 O10 V7 151.25(18) . . ?
V5 O10 V6 106.87(15) . . ?
V7 O10 V6 101.06(13) . . ?
V7 O14 V3 146.95(18) . 2 ?
V9 O15 V7 139.81(17) . . ?
V9 O15 V8 98.45(14) . . ?
V7 O15 V8 101.64(13) . . ?
V9 O18 V8 102.09(14) . . ?
V9 O18 V10 105.28(14) . . ?
V8 O18 V10 133.10(16) . . ?
V4 O19 V9 100.43(14) 2 . ?
V4 O19 V10 144.33(17) 2 . ?
V9 O19 V10 100.63(13) . . ?
V8 O22 V2 145.20(18) . . ?
V10 O23 V2 146.20(18) . . ?
O1 V1 O2 99.89(10) . . ?
O1 V1 O2 99.89(10) . 2 ?
O2 V1 O2 160.22(19) . 2 ?
O1 V1 O3 108.76(9) . . ?
O2 V1 O3 86.97(13) . . ?
O2 V1 O3 86.70(13) 2 . ?
O1 V1 O3 108.76(9) . 2 ?
O2 V1 O3 86.69(13) . 2 ?
O2 V1 O3 86.98(13) 2 2 ?
O3 V1 O3 142.49(18) . 2 ?
O24 V2 O23 101.27(8) . . ?
O24 V2 O23 101.28(8) . 2 ?
O23 V2 O23 157.45(17) . 2 ?
O24 V2 O22 109.97(8) . 2 ?
O23 V2 O22 86.70(13) . 2 ?
O23 V2 O22 85.65(13) 2 2 ?
O24 V2 O22 109.97(8) . . ?
O23 V2 O22 85.65(13) . . ?
O23 V2 O22 86.69(13) 2 . ?
O22 V2 O22 140.06(17) 2 . ?
O4 V3 O2 102.65(16) . . ?
O4 V3 O14 107.06(15) . 2 ?
O2 V3 O14 94.83(15) . 2 ?
O4 V3 O6 109.81(15) . . ?
O2 V3 O6 89.38(13) . . ?
O14 V3 O6 140.94(13) 2 . ?
O4 V3 O5 98.26(15) . . ?
O2 V3 O5 157.65(13) . . ?
O14 V3 O5 86.44(13) 2 . ?
O6 V3 O5 76.06(12) . . ?
O4 V3 V4 109.16(13) . . ?
O2 V3 V4 124.57(10) . . ?
O14 V3 V4 116.50(9) 2 . ?
O6 V3 V4 37.58(8) . . ?
O5 V3 V4 38.51(9) . . ?
O7 V4 O9 108.81(16) . . ?
O7 V4 O19 106.47(16) . 2 ?
O9 V4 O19 96.44(13) . 2 ?
O7 V4 O6 107.04(15) . . ?
O9 V4 O6 82.98(13) . . ?
O19 V4 O6 144.71(14) 2 . ?
O7 V4 O5 108.93(15) . . ?
O9 V4 O5 141.40(14) . . ?
O19 V4 O5 80.41(13) 2 . ?
O6 V4 O5 78.63(12) . . ?
O7 V4 V9 114.39(12) . 2 ?
O9 V4 V9 125.59(10) . 2 ?
O19 V4 V9 40.99(10) 2 2 ?
O6 V4 V9 112.78(9) . 2 ?
O5 V4 V9 39.44(8) . 2 ?
O7 V4 V5 115.15(12) . . ?
O9 V4 V5 43.55(9) . . ?
O19 V4 V5 128.95(10) 2 . ?
O6 V4 V5 39.44(9) . . ?
O5 V4 V5 110.73(9) . . ?
V9 V4 V5 128.95(3) 2 . ?
O7 V4 V3 114.82(12) . . ?
O9 V4 V3 113.66(10) . . ?
O19 V4 V3 114.93(10) 2 . ?
O6 V4 V3 38.40(9) . . ?
O5 V4 V3 40.27(9) . . ?
V9 V4 V3 76.05(3) 2 . ?
V5 V4 V3 72.95(2) . . ?
O8 V5 O3 104.08(15) . . ?
O8 V5 O10 108.99(15) . . ?
O3 V5 O10 101.81(14) . . ?
O8 V5 O6 108.41(15) . . ?
O3 V5 O6 92.11(13) . . ?
O10 V5 O6 135.19(13) . . ?
O8 V5 O9 97.41(15) . . ?
O3 V5 O9 157.99(13) . . ?
O10 V5 O9 75.18(12) . . ?
O6 V5 O9 76.39(12) . . ?
O8 V5 V4 107.10(13) . . ?
O3 V5 V4 128.49(10) . . ?
O10 V5 V4 105.36(9) . . ?
O6 V5 V4 39.33(8) . . ?
O9 V5 V4 37.08(8) . . ?
O11 V6 O21 104.80(15) . 2 ?
O11 V6 O13 105.14(15) . . ?
O21 V6 O13 100.23(14) 2 . ?
O11 V6 O9 104.54(15) . . ?
O21 V6 O9 92.12(13) 2 . ?
O13 V6 O9 143.56(13) . . ?
O11 V6 O10 106.49(15) . . ?
O21 V6 O10 148.27(14) 2 . ?
O13 V6 O10 76.49(12) . . ?
O9 V6 O10 75.18(12) . . ?
O11 V6 V7 100.91(12) . . ?
O21 V6 V7 138.04(11) 2 . ?
O13 V6 V7 40.46(9) . . ?
O9 V6 V7 112.82(9) . . ?
O10 V6 V7 37.98(9) . . ?
O12 V7 O14 106.28(15) . . ?
O12 V7 O10 104.99(16) . . ?
O14 V7 O10 100.36(14) . . ?
O12 V7 O15 103.01(16) . . ?
O14 V7 O15 91.05(14) . . ?
O10 V7 O15 145.26(13) . . ?
O12 V7 O13 104.16(15) . . ?
O14 V7 O13 149.04(14) . . ?
O10 V7 O13 76.91(12) . . ?
O15 V7 O13 76.63(12) . . ?
O12 V7 V6 99.23(13) . . ?
O14 V7 V6 138.82(11) . . ?
O10 V7 V6 40.97(9) . . ?
O15 V7 V6 114.23(9) . . ?
O13 V7 V6 37.89(8) . . ?
O16 V8 O22 104.22(15) . . ?
O16 V8 O13 109.49(16) . . ?
O22 V8 O13 102.76(14) . . ?
O16 V8 O18 107.00(15) . . ?
O22 V8 O18 93.93(14) . . ?
O13 V8 O18 134.27(13) . . ?
O16 V8 O15 96.01(14) . . ?
O22 V8 O15 159.21(14) . . ?
O13 V8 O15 74.36(12) . . ?
O18 V8 O15 75.31(12) . . ?
O16 V8 V9 105.43(12) . . ?
O22 V8 V9 129.80(11) . . ?
O13 V8 V9 104.25(9) . . ?
O18 V8 V9 38.68(8) . . ?
O15 V8 V9 36.66(8) . . ?
O17 V9 O15 109.12(16) . . ?
O17 V9 O5 106.44(15) . 2 ?
O15 V9 O5 95.89(14) . 2 ?
O17 V9 O18 105.35(15) . . ?
O15 V9 O18 84.10(13) . . ?
O5 V9 O18 146.26(13) 2 . ?
O17 V9 O19 109.37(16) . . ?
O15 V9 O19 140.83(14) . . ?
O5 V9 O19 80.00(13) 2 . ?
O18 V9 O19 79.11(12) . . ?
O17 V9 V4 114.61(12) . 2 ?
O15 V9 V4 125.16(10) . 2 ?
O5 V9 V4 41.44(9) 2 2 ?
O18 V9 V4 113.12(9) . 2 ?
O19 V9 V4 38.58(8) . 2 ?
O17 V9 V8 114.58(12) . . ?
O15 V9 V8 44.89(9) . . ?
O5 V9 V8 130.00(10) 2 . ?
O18 V9 V8 39.24(9) . . ?
O19 V9 V8 110.26(9) . . ?
V4 V9 V8 128.91(3) 2 . ?
O17 V9 V10 113.22(13) . . ?
O15 V9 V10 114.22(10) . . ?
O5 V9 V10 116.41(10) 2 . ?
O18 V9 V10 37.91(9) . . ?
O19 V9 V10 41.21(8) . . ?
V4 V9 V10 76.79(2) 2 . ?
V8 V9 V10 72.13(2) . . ?
O20 V10 O23 103.90(15) . . ?
O20 V10 O21 109.20(15) . . ?
O23 V10 O21 95.03(14) . . ?
O20 V10 O18 108.78(15) . . ?
O23 V10 O18 91.18(14) . . ?
O21 V10 O18 138.67(13) . . ?
O20 V10 O19 97.86(14) . . ?
O23 V10 O19 157.11(14) . . ?
O21 V10 O19 84.31(12) . . ?
O18 V10 O19 74.97(12) . . ?
O20 V10 V9 107.43(11) . . ?
O23 V10 V9 125.58(11) . . ?
O21 V10 V9 114.42(9) . . ?
O18 V10 V9 36.81(8) . . ?
O19 V10 V9 38.16(9) . . ?
N21 C21 C22 169(3) . . ?
N11 C11 C12 171(3) . . ?
N31 C11 C32 128(3) . . ?

loop_
_geom_bond_atom_site_label_1
_geom_bond_atom_site_label_2
_geom_bond_distance
_geom_bond_site_symmetry_2
_geom_bond_publ_flag
C201 N201 1.517(6) . ?
C201 C202 1.519(8) . ?
C202 C203 1.516(8) . ?
C203 C204 1.500(8) . ?
C205 N201 1.509(6) . ?
C205 C206 1.510(7) . ?
C206 C207 1.503(9) . ?
C207 C208 1.506(10) . ?
C209 C210 1.485(8) . ?
C209 N201 1.514(6) . ?
C210 C211 1.509(8) . ?
C211 C212 1.483(9) . ?
C213 C214 1.503(8) . ?
C213 N201 1.528(6) . ?
C214 C215 1.519(8) . ?
C215 C216 1.525(9) . ?
C101 C102 1.516(9) . ?
C101 N101 1.516(7) . ?
C103 C104 1.521(10) . ?
C103 N101 1.525(8) . ?
C105 N101 1.515(9) . ?
C105 C106 1.548(12) . ?
C107 N101 1.510(8) . ?
C107 C108 1.526(11) . ?
N51 O51 1.125(8) . ?
N51 O51 1.125(8) 2 ?
N51 O52 1.286(9) 2 ?
N51 O52 1.286(9) . ?
N51 O53 1.289(10) 2 ?
N51 O53 1.289(10) . ?
O13 V8 1.895(3) . ?
O13 V6 1.896(3) . ?
O13 V7 2.003(3) . ?
O21 V6 1.712(3) 2 ?
O21 V10 1.887(3) . ?
O51 O53 0.978(15) 2 ?
O51 O52 1.317(16) 2 ?
O52 O52 1.27(2) 2 ?
O53 O53 1.59(3) 2 ?
O1 V1 1.584(4) . ?
O2 V3 1.739(3) . ?
O2 V1 1.851(3) . ?
O3 V5 1.733(3) . ?
O3 V1 1.873(3) . ?
O4 V3 1.589(3) . ?
O5 V9 1.857(3) 2 ?
O5 V4 1.935(3) . ?
O5 V3 2.008(3) . ?
O6 V4 1.916(3) . ?
O6 V5 1.920(3) . ?
O6 V3 1.951(3) . ?
O7 V4 1.597(3) . ?
O8 V5 1.593(3) . ?
O9 V4 1.812(3) . ?
O9 V6 1.938(3) . ?
O9 V5 2.071(3) . ?
O10 V5 1.881(3) . ?
O10 V7 1.895(3) . ?
O10 V6 2.019(3) . ?
O11 V6 1.595(3) . ?
O12 V7 1.586(3) . ?
O14 V7 1.734(3) . ?
O14 V3 1.862(3) 2 ?
O15 V9 1.797(3) . ?
O15 V7 1.924(3) . ?
O15 V8 2.124(3) . ?
O16 V8 1.598(3) . ?
O17 V9 1.596(3) . ?
O18 V9 1.902(3) . ?
O18 V8 1.925(3) . ?
O18 V10 1.951(3) . ?
O19 V4 1.831(3) 2 ?
O19 V9 1.925(3) . ?
O19 V10 2.053(3) . ?
O20 V10 1.599(3) . ?
O22 V8 1.704(3) . ?
O22 V2 1.925(3) . ?
O23 V10 1.708(3) . ?
O23 V2 1.904(3) . ?
O24 V2 1.597(4) . ?
V3 V4 3.0477(10) . ?
V4 V9 2.8866(10) 2 ?
V4 V5 2.9651(10) . ?
V6 V7 3.0227(10) . ?
V8 V9 2.9764(10) . ?
V9 V10 3.0624(10) . ?
N21 C21 1.15(2) . ?
C21 C22 1.49(2) . ?
C11 N11 1.08(2) . ?
C11 N31 1.12(3) . ?
C11 C12 1.426(18) . ?
C11 C32 1.45(2) . ?
